data_4108588
loop_
_publ_author_name
'Moran Feller'
'Mark A. Iron'
'Linda J. W. Shimon'
'Yael Diskin-Posner'
'Gregory Leitus'
'David Milstein'

_publ_section_title
;
 Competitive C-I versus C-CN Reductive Elimination from a RhIII Complex.
 Selectivity is Controlled by the Solvent
;
_journal_name_full 'Journal of the American Chemical Society'
_journal_page_first 14374
_journal_page_last 14375
_journal_paper_doi 10.1021/ja8046798
_journal_volume 130
_journal_year 2008
_chemical_formula_moiety 'C24 H46 I N P2 Rh, I'
_chemical_formula_sum 'C24 H46 I2 N P2 Rh'
_chemical_formula_weight 767.27
_chemical_name_systematic
; 
 ? 
;
_space_group_IT_number 14
_symmetry_cell_setting monoclinic
_symmetry_space_group_name_Hall '-P 2yn'
_symmetry_space_group_name_H-M 'P 1 21/n 1'
_atom_sites_solution_hydrogens geom
_atom_sites_solution_primary direct
_atom_sites_solution_secondary difmap
_audit_creation_method SHELXL-97
_cell_angle_alpha 90.00
_cell_angle_beta 92.56(3)
_cell_angle_gamma 90.00
_cell_formula_units_Z 4
_cell_length_a 8.0221(16)
_cell_length_b 12.745(3)
_cell_length_c 28.956(6)
_cell_measurement_reflns_used 98882
_cell_measurement_temperature 100(2)
_cell_measurement_theta_max 28.70
_cell_measurement_theta_min 2.55
_cell_volume 2957.6(11)
_computing_cell_refinement HKL
_computing_data_collection 'Collect package (Bruker Nonius)'
_computing_data_reduction HKL
_computing_molecular_graphics 'Bruker SHELXTL'
_computing_publication_material 'Bruker SHELXTL'
_computing_structure_refinement 'SHELXL-97 (Sheldrick, 1997)'
_computing_structure_solution 'SHELXS-97 (Sheldrick, 1990)'
_diffrn_ambient_temperature 100(2)
_diffrn_measured_fraction_theta_full 0.990
_diffrn_measured_fraction_theta_max 0.990
_diffrn_measurement_device_type 'Nonius KappaCCD'
_diffrn_measurement_method 'phi and omega scans'
_diffrn_radiation_monochromator graphite
_diffrn_radiation_source 'fine-focus sealed tube'
_diffrn_radiation_type MoK\a
_diffrn_radiation_wavelength 0.71073
_diffrn_reflns_av_R_equivalents 0.0279
_diffrn_reflns_av_sigmaI/netI 0.0121
_diffrn_reflns_limit_h_max 11
_diffrn_reflns_limit_h_min -11
_diffrn_reflns_limit_k_max 18
_diffrn_reflns_limit_k_min -18
_diffrn_reflns_limit_l_max 41
_diffrn_reflns_limit_l_min -41
_diffrn_reflns_number 98994
_diffrn_reflns_theta_full 30.56
_diffrn_reflns_theta_max 30.56
_diffrn_reflns_theta_min 3.00
_exptl_absorpt_coefficient_mu 2.785
_exptl_absorpt_correction_T_max 0.5754
_exptl_absorpt_correction_T_min 0.2666
_exptl_absorpt_correction_type multi-scan
_exptl_crystal_colour orange
_exptl_crystal_density_diffrn 1.723
_exptl_crystal_description prism
_exptl_crystal_F_000 1512
_exptl_crystal_size_max 0.50
_exptl_crystal_size_mid 0.40
_exptl_crystal_size_min 0.20
_refine_diff_density_max 0.789
_refine_diff_density_min -0.547
_refine_diff_density_rms 0.074
_refine_ls_extinction_method none
_refine_ls_goodness_of_fit_ref 1.191
_refine_ls_hydrogen_treatment constr
_refine_ls_matrix_type full
_refine_ls_number_parameters 284
_refine_ls_number_reflns 8994
_refine_ls_number_restraints 0
_refine_ls_restrained_S_all 1.191
_refine_ls_R_factor_all 0.0181
_refine_ls_R_factor_gt 0.0168
_refine_ls_shift/su_max 0.002
_refine_ls_shift/su_mean 0.000
_refine_ls_structure_factor_coef Fsqd
_refine_ls_weighting_details 'calc w=1/[\s^2^(Fo^2^)+(0.0110P)^2^+3.1387P] where P=(Fo^2^+2Fc^2^)/3'
_refine_ls_weighting_scheme calc
_refine_ls_wR_factor_gt 0.0401
_refine_ls_wR_factor_ref 0.0407
_reflns_number_gt 8676
_reflns_number_total 8994
_reflns_threshold_expression >2sigma(I)
_cod_data_source_file ja8046798_si_007.cif
_cod_data_source_block m921
_cod_original_cell_volume 2957.5(10)
_cod_original_sg_symbol_Hall -P2yn
_cod_database_code 4108588

loop_
_symmetry_equiv_pos_as_xyz
'x, y, z'
'-x+1/2, y+1/2, -z+1/2'
'-x, -y, -z'
'x-1/2, -y-1/2, z-1/2'

loop_
_atom_site_label
_atom_site_type_symbol
_atom_site_fract_x
_atom_site_fract_y
_atom_site_fract_z
_atom_site_U_iso_or_equiv
_atom_site_adp_type
_atom_site_occupancy
_atom_site_symmetry_multiplicity
_atom_site_calc_flag
_atom_site_refinement_flags
I1 I 0.131250(12) 0.297942(8) 0.188762(3) 0.01420(2) Uani 1 1 d .
I2 I 0.780007(14) 0.786352(8) 0.054366(3) 0.01779(3) Uani 1 1 d .
Rh1 Rh 0.359381(13) 0.320644(8) 0.126162(4) 0.00882(3) Uani 1 1 d .
P2 P 0.39100(5) 0.13990(3) 0.112036(13) 0.01048(6) Uani 1 1 d .
P3 P 0.40164(5) 0.50223(3) 0.139241(13) 0.01084(7) Uani 1 1 d .
N11 N 0.53993(15) 0.33838(10) 0.07747(4) 0.0113(2) Uani 1 1 d .
C1 C 0.2020(2) 0.34148(12) 0.06843(5) 0.0151(3) Uani 1 1 d .
H1A H 0.2247 0.4096 0.0543 0.023 Uiso 1 1 calc R
H1B H 0.0859 0.3393 0.0775 0.023 Uiso 1 1 calc R
H1C H 0.2210 0.2854 0.0461 0.023 Uiso 1 1 calc R
C12 C 0.60094(19) 0.43597(12) 0.06766(5) 0.0132(3) Uani 1 1 d .
C13 C 0.73595(19) 0.44833(13) 0.03921(5) 0.0162(3) Uani 1 1 d .
H13 H 0.7793 0.5162 0.0335 0.019 Uiso 1 1 calc R
C14 C 0.80644(19) 0.35996(14) 0.01926(5) 0.0164(3) Uani 1 1 d .
H14 H 0.9018 0.3666 0.0012 0.020 Uiso 1 1 calc R
C15 C 0.73483(19) 0.26213(13) 0.02629(5) 0.0155(3) Uani 1 1 d .
H15 H 0.7776 0.2017 0.0117 0.019 Uiso 1 1 calc R
C16 C 0.59962(18) 0.25288(12) 0.05497(5) 0.0122(3) Uani 1 1 d .
C21 C 0.50907(19) 0.14970(12) 0.05885(5) 0.0137(3) Uani 1 1 d .
H21A H 0.5912 0.0918 0.0584 0.016 Uiso 1 1 calc R
H21B H 0.4310 0.1411 0.0317 0.016 Uiso 1 1 calc R
C22 C 0.21847(19) 0.04289(12) 0.09718(5) 0.0134(3) Uani 1 1 d .
C23 C 0.54672(19) 0.08380(12) 0.15654(5) 0.0135(3) Uani 1 1 d .
C24 C 0.0717(2) 0.10105(13) 0.07192(6) 0.0172(3) Uani 1 1 d .
H24A H 0.1093 0.1307 0.0429 0.026 Uiso 1 1 calc R
H24B H 0.0327 0.1577 0.0916 0.026 Uiso 1 1 calc R
H24C H -0.0197 0.0516 0.0652 0.026 Uiso 1 1 calc R
C25 C 0.2768(2) -0.04415(13) 0.06421(6) 0.0189(3) Uani 1 1 d .
H25A H 0.1871 -0.0956 0.0591 0.028 Uiso 1 1 calc R
H25B H 0.3756 -0.0791 0.0781 0.028 Uiso 1 1 calc R
H25C H 0.3045 -0.0128 0.0346 0.028 Uiso 1 1 calc R
C26 C 0.1501(2) -0.00577(13) 0.14152(6) 0.0178(3) Uani 1 1 d .
H26A H 0.0541 -0.0505 0.1332 0.027 Uiso 1 1 calc R
H26B H 0.1155 0.0504 0.1621 0.027 Uiso 1 1 calc R
H26C H 0.2376 -0.0479 0.1573 0.027 Uiso 1 1 calc R
C27 C 0.5960(2) -0.03061(14) 0.14708(7) 0.0254(4) Uani 1 1 d .
H27A H 0.6332 -0.0367 0.1154 0.038 Uiso 1 1 calc R
H27B H 0.4994 -0.0764 0.1509 0.038 Uiso 1 1 calc R
H27C H 0.6867 -0.0516 0.1689 0.038 Uiso 1 1 calc R
C28 C 0.4806(2) 0.09248(15) 0.20549(6) 0.0210(3) Uani 1 1 d .
H28A H 0.5655 0.0668 0.2281 0.032 Uiso 1 1 calc R
H28B H 0.3791 0.0502 0.2074 0.032 Uiso 1 1 calc R
H28C H 0.4550 0.1660 0.2121 0.032 Uiso 1 1 calc R
C29 C 0.7052(2) 0.15146(16) 0.15487(7) 0.0263(4) Uani 1 1 d .
H29A H 0.7867 0.1281 0.1789 0.039 Uiso 1 1 calc R
H29B H 0.6767 0.2251 0.1602 0.039 Uiso 1 1 calc R
H29C H 0.7531 0.1443 0.1245 0.039 Uiso 1 1 calc R
C31 C 0.5132(2) 0.53080(12) 0.08617(5) 0.0148(3) Uani 1 1 d .
H31A H 0.4323 0.5574 0.0621 0.018 Uiso 1 1 calc R
H31B H 0.5963 0.5868 0.0929 0.018 Uiso 1 1 calc R
C32 C 0.2310(2) 0.60410(12) 0.13948(5) 0.0150(3) Uani 1 1 d .
C33 C 0.56219(19) 0.52629(13) 0.18783(5) 0.0152(3) Uani 1 1 d .
C34 C 0.2877(2) 0.71150(13) 0.12095(7) 0.0228(3) Uani 1 1 d .
H34A H 0.1931 0.7602 0.1197 0.034 Uiso 1 1 calc R
H34B H 0.3291 0.7026 0.0899 0.034 Uiso 1 1 calc R
H34C H 0.3770 0.7398 0.1415 0.034 Uiso 1 1 calc R
C35 C 0.0847(2) 0.56487(13) 0.10769(6) 0.0182(3) Uani 1 1 d .
H35A H -0.0067 0.6159 0.1078 0.027 Uiso 1 1 calc R
H35B H 0.0456 0.4971 0.1190 0.027 Uiso 1 1 calc R
H35C H 0.1222 0.5567 0.0761 0.027 Uiso 1 1 calc R
C36 C 0.1649(2) 0.61710(14) 0.18829(6) 0.0198(3) Uani 1 1 d .
H36A H 0.2527 0.6470 0.2089 0.030 Uiso 1 1 calc R
H36B H 0.1318 0.5485 0.2001 0.030 Uiso 1 1 calc R
H36C H 0.0681 0.6641 0.1869 0.030 Uiso 1 1 calc R
C37 C 0.6132(2) 0.64269(14) 0.19315(7) 0.0242(3) Uani 1 1 d .
H37A H 0.7071 0.6487 0.2158 0.036 Uiso 1 1 calc R
H37B H 0.5184 0.6833 0.2037 0.036 Uiso 1 1 calc R
H37C H 0.6463 0.6699 0.1633 0.036 Uiso 1 1 calc R
C38 C 0.7184(2) 0.46354(17) 0.17597(7) 0.0274(4) Uani 1 1 d .
H38A H 0.8028 0.4697 0.2014 0.041 Uiso 1 1 calc R
H38B H 0.7633 0.4914 0.1475 0.041 Uiso 1 1 calc R
H38C H 0.6886 0.3896 0.1715 0.041 Uiso 1 1 calc R
C39 C 0.5000(2) 0.48450(16) 0.23400(6) 0.0239(3) Uani 1 1 d .
H39A H 0.4672 0.4108 0.2303 0.036 Uiso 1 1 calc R
H39B H 0.4038 0.5259 0.2430 0.036 Uiso 1 1 calc R
H39C H 0.5897 0.4902 0.2580 0.036 Uiso 1 1 calc R

loop_
_atom_site_aniso_label
_atom_site_aniso_U_11
_atom_site_aniso_U_22
_atom_site_aniso_U_33
_atom_site_aniso_U_23
_atom_site_aniso_U_13
_atom_site_aniso_U_12
I1 0.01343(5) 0.01417(4) 0.01547(5) 0.00126(3) 0.00592(3) 0.00047(3)
I2 0.02180(5) 0.01692(5) 0.01463(5) 0.00018(3) 0.00068(4) 0.00125(4)
Rh1 0.00878(5) 0.00894(5) 0.00880(5) 0.00000(3) 0.00112(3) -0.00013(3)
P2 0.01133(15) 0.00951(15) 0.01069(15) -0.00046(12) 0.00127(12) 0.00039(12)
P3 0.01150(16) 0.00978(15) 0.01131(16) -0.00042(12) 0.00133(12) -0.00068(12)
N11 0.0112(5) 0.0130(5) 0.0099(5) -0.0005(4) 0.0017(4) -0.0011(4)
C1 0.0163(7) 0.0152(7) 0.0135(6) 0.0004(5) -0.0036(5) -0.0001(5)
C12 0.0139(6) 0.0140(6) 0.0118(6) -0.0002(5) 0.0014(5) -0.0024(5)
C13 0.0148(7) 0.0216(7) 0.0122(6) 0.0015(5) 0.0017(5) -0.0043(6)
C14 0.0124(6) 0.0264(8) 0.0108(6) 0.0018(6) 0.0030(5) -0.0011(6)
C15 0.0145(6) 0.0214(7) 0.0107(6) -0.0005(5) 0.0024(5) 0.0024(6)
C16 0.0115(6) 0.0151(6) 0.0101(6) -0.0010(5) 0.0008(5) 0.0002(5)
C21 0.0154(6) 0.0132(6) 0.0127(6) -0.0020(5) 0.0021(5) 0.0009(5)
C22 0.0145(6) 0.0106(6) 0.0151(6) -0.0008(5) 0.0013(5) -0.0012(5)
C23 0.0138(6) 0.0132(6) 0.0134(6) 0.0009(5) 0.0001(5) 0.0019(5)
C24 0.0149(7) 0.0160(7) 0.0204(7) 0.0008(6) -0.0024(5) -0.0027(5)
C25 0.0230(8) 0.0143(7) 0.0193(7) -0.0051(6) 0.0013(6) -0.0010(6)
C26 0.0197(7) 0.0148(7) 0.0189(7) 0.0022(5) 0.0023(6) -0.0036(6)
C27 0.0302(9) 0.0183(8) 0.0269(9) -0.0034(7) -0.0069(7) 0.0117(7)
C28 0.0209(8) 0.0293(9) 0.0129(7) 0.0014(6) 0.0004(6) 0.0060(7)
C29 0.0170(7) 0.0321(9) 0.0293(9) 0.0125(7) -0.0068(6) -0.0059(7)
C31 0.0182(7) 0.0129(6) 0.0135(6) 0.0007(5) 0.0037(5) -0.0031(5)
C32 0.0168(7) 0.0116(6) 0.0166(7) 0.0005(5) 0.0012(5) 0.0027(5)
C33 0.0136(6) 0.0166(7) 0.0151(7) -0.0037(5) -0.0015(5) -0.0012(5)
C34 0.0279(9) 0.0110(7) 0.0296(9) 0.0023(6) 0.0021(7) 0.0005(6)
C35 0.0185(7) 0.0156(7) 0.0204(7) 0.0007(6) -0.0026(6) 0.0043(6)
C36 0.0210(7) 0.0193(7) 0.0194(7) -0.0038(6) 0.0042(6) 0.0046(6)
C37 0.0254(8) 0.0200(8) 0.0267(9) -0.0057(7) -0.0044(7) -0.0071(7)
C38 0.0166(8) 0.0370(10) 0.0278(9) -0.0137(8) -0.0067(7) 0.0059(7)
C39 0.0234(8) 0.0324(9) 0.0155(7) 0.0016(7) -0.0035(6) -0.0049(7)

loop_
_atom_type_symbol
_atom_type_description
_atom_type_scat_dispersion_real
_atom_type_scat_dispersion_imag
_atom_type_scat_source
C C 0.0033 0.0016 'International Tables Vol C Tables 4.2.6.8 and 6.1.1.4'
H H 0.0000 0.0000 'International Tables Vol C Tables 4.2.6.8 and 6.1.1.4'
N N 0.0061 0.0033 'International Tables Vol C Tables 4.2.6.8 and 6.1.1.4'
P P 0.1023 0.0942 'International Tables Vol C Tables 4.2.6.8 and 6.1.1.4'
Rh Rh -1.1178 0.9187 'International Tables Vol C Tables 4.2.6.8 and 6.1.1.4'
I I -0.4742 1.8119 'International Tables Vol C Tables 4.2.6.8 and 6.1.1.4'

loop_
_geom_angle_atom_site_label_1
_geom_angle_atom_site_label_2
_geom_angle_atom_site_label_3
_geom_angle
C1 Rh1 N11 81.73(6)
C1 Rh1 P2 92.97(5)
N11 Rh1 P2 84.54(4)
C1 Rh1 P3 94.69(5)
N11 Rh1 P3 84.44(4)
C1 Rh1 I1 98.74(5)
N11 Rh1 I1 179.53(3)
C21 P2 C22 104.58(7)
C21 P2 C23 104.20(7)
C22 P2 C23 111.20(7)
C21 P2 Rh1 98.15(5)
C22 P2 Rh1 126.55(5)
C23 P2 Rh1 108.90(5)
C31 P3 C32 104.22(7)
C31 P3 C33 104.35(7)
C32 P3 C33 110.86(7)
C31 P3 Rh1 97.52(5)
C32 P3 Rh1 125.07(5)
C33 P3 Rh1 111.46(5)
C16 N11 C12 119.25(13)
C16 N11 Rh1 120.41(10)
C12 N11 Rh1 120.35(10)
Rh1 C1 H1A 109.5
Rh1 C1 H1B 109.5
H1A C1 H1B 109.5
Rh1 C1 H1C 109.5
H1A C1 H1C 109.5
H1B C1 H1C 109.5
N11 C12 C13 121.14(14)
N11 C12 C31 118.46(13)
C13 C12 C31 120.32(14)
C14 C13 C12 119.43(15)
C14 C13 H13 120.3
C12 C13 H13 120.3
C15 C14 C13 118.98(14)
C15 C14 H14 120.5
C13 C14 H14 120.5
C14 C15 C16 119.87(15)
C14 C15 H15 120.1
C16 C15 H15 120.1
N11 C16 C15 120.84(14)
N11 C16 C21 118.62(13)
C15 C16 C21 120.39(13)
C16 C21 P2 112.80(10)
C16 C21 H21A 109.0
P2 C21 H21A 109.0
C16 C21 H21B 109.0
P2 C21 H21B 109.0
H21A C21 H21B 107.8
C24 C22 C26 107.09(13)
C24 C22 C25 107.23(13)
C26 C22 C25 110.61(13)
C24 C22 P2 109.15(10)
C26 C22 P2 110.85(11)
C25 C22 P2 111.73(11)
C29 C23 C27 107.84(14)
C29 C23 C28 107.93(14)
C27 C23 C28 109.51(14)
C29 C23 P2 106.72(11)
C27 C23 P2 113.80(11)
C28 C23 P2 110.81(11)
C22 C24 H24A 109.5
C22 C24 H24B 109.5
H24A C24 H24B 109.5
C22 C24 H24C 109.5
H24A C24 H24C 109.5
H24B C24 H24C 109.5
C22 C25 H25A 109.5
C22 C25 H25B 109.5
H25A C25 H25B 109.5
C22 C25 H25C 109.5
H25A C25 H25C 109.5
H25B C25 H25C 109.5
C22 C26 H26A 109.5
C22 C26 H26B 109.5
H26A C26 H26B 109.5
C22 C26 H26C 109.5
H26A C26 H26C 109.5
H26B C26 H26C 109.5
C23 C27 H27A 109.5
C23 C27 H27B 109.5
H27A C27 H27B 109.5
C23 C27 H27C 109.5
H27A C27 H27C 109.5
H27B C27 H27C 109.5
C23 C28 H28A 109.5
C23 C28 H28B 109.5
H28A C28 H28B 109.5
C23 C28 H28C 109.5
H28A C28 H28C 109.5
H28B C28 H28C 109.5
C23 C29 H29A 109.5
C23 C29 H29B 109.5
H29A C29 H29B 109.5
C23 C29 H29C 109.5
H29A C29 H29C 109.5
H29B C29 H29C 109.5
C12 C31 P3 112.84(10)
C12 C31 H31A 109.0
P3 C31 H31A 109.0
C12 C31 H31B 109.0
P3 C31 H31B 109.0
H31A C31 H31B 107.8
C36 C32 C35 107.37(13)
C36 C32 C34 109.99(13)
C35 C32 C34 107.93(13)
C36 C32 P3 110.91(11)
C35 C32 P3 107.92(10)
C34 C32 P3 112.52(12)
C38 C33 C39 108.19(15)
C38 C33 C37 107.87(14)
C39 C33 C37 109.86(14)
C38 C33 P3 106.52(11)
C39 C33 P3 110.69(11)
C37 C33 P3 113.49(11)
C32 C34 H34A 109.5
C32 C34 H34B 109.5
H34A C34 H34B 109.5
C32 C34 H34C 109.5
H34A C34 H34C 109.5
H34B C34 H34C 109.5
C32 C35 H35A 109.5
C32 C35 H35B 109.5
H35A C35 H35B 109.5
C32 C35 H35C 109.5
H35A C35 H35C 109.5
H35B C35 H35C 109.5
C32 C36 H36A 109.5
C32 C36 H36B 109.5
H36A C36 H36B 109.5
C32 C36 H36C 109.5
H36A C36 H36C 109.5
H36B C36 H36C 109.5
C33 C37 H37A 109.5
C33 C37 H37B 109.5
H37A C37 H37B 109.5
C33 C37 H37C 109.5
H37A C37 H37C 109.5
H37B C37 H37C 109.5
C33 C38 H38A 109.5
C33 C38 H38B 109.5
H38A C38 H38B 109.5
C33 C38 H38C 109.5
H38A C38 H38C 109.5
H38B C38 H38C 109.5
C33 C39 H39A 109.5
C33 C39 H39B 109.5
H39A C39 H39B 109.5
C33 C39 H39C 109.5
H39A C39 H39C 109.5
H39B C39 H39C 109.5

loop_
_geom_bond_atom_site_label_1
_geom_bond_atom_site_label_2
_geom_bond_distance
I1 Rh1 2.6487(8)
Rh1 C1 2.0661(16)
Rh1 N11 2.0784(14)
Rh1 P2 2.3553(6)
Rh1 P3 2.3670(6)
P2 C21 1.8479(16)
P2 C22 1.8910(16)
P2 C23 1.8942(16)
P3 C31 1.8487(16)
P3 C32 1.8869(16)
P3 C33 1.8896(16)
N11 C16 1.3671(19)
N11 C12 1.3709(19)
C1 H1A 0.9800
C1 H1B 0.9800
C1 H1C 0.9800
C12 C13 1.399(2)
C12 C31 1.509(2)
C13 C14 1.397(2)
C13 H13 0.9500
C14 C15 1.392(2)
C14 H14 0.9500
C15 C16 1.400(2)
C15 H15 0.9500
C16 C21 1.509(2)
C21 H21A 0.9900
C21 H21B 0.9900
C22 C24 1.547(2)
C22 C26 1.548(2)
C22 C25 1.549(2)
C23 C29 1.539(2)
C23 C27 1.539(2)
C23 C28 1.540(2)
C24 H24A 0.9800
C24 H24B 0.9800
C24 H24C 0.9800
C25 H25A 0.9800
C25 H25B 0.9800
C25 H25C 0.9800
C26 H26A 0.9800
C26 H26B 0.9800
C26 H26C 0.9800
C27 H27A 0.9800
C27 H27B 0.9800
C27 H27C 0.9800
C28 H28A 0.9800
C28 H28B 0.9800
C28 H28C 0.9800
C29 H29A 0.9800
C29 H29B 0.9800
C29 H29C 0.9800
C31 H31A 0.9900
C31 H31B 0.9900
C32 C36 1.541(2)
C32 C35 1.542(2)
C32 C34 1.546(2)
C33 C38 1.538(2)
C33 C39 1.542(2)
C33 C37 1.545(2)
C34 H34A 0.9800
C34 H34B 0.9800
C34 H34C 0.9800
C35 H35A 0.9800
C35 H35B 0.9800
C35 H35C 0.9800
C36 H36A 0.9800
C36 H36B 0.9800
C36 H36C 0.9800
C37 H37A 0.9800
C37 H37B 0.9800
C37 H37C 0.9800
C38 H38A 0.9800
C38 H38B 0.9800
C38 H38C 0.9800
C39 H39A 0.9800
C39 H39B 0.9800
C39 H39C 0.9800

loop_
_geom_torsion_atom_site_label_1
_geom_torsion_atom_site_label_2
_geom_torsion_atom_site_label_3
_geom_torsion_atom_site_label_4
_geom_torsion
C1 Rh1 P2 C21 67.84(7)
N11 Rh1 P2 C21 -13.55(6)
P3 Rh1 P2 C21 -54.07(8)
I1 Rh1 P2 C21 166.92(5)
C1 Rh1 P2 C22 -47.18(8)
N11 Rh1 P2 C22 -128.57(7)
P3 Rh1 P2 C22 -169.08(7)
I1 Rh1 P2 C22 51.90(6)
C1 Rh1 P2 C23 175.96(7)
N11 Rh1 P2 C23 94.57(6)
P3 Rh1 P2 C23 54.06(8)
I1 Rh1 P2 C23 -84.96(5)
C1 Rh1 P3 C31 -65.63(7)
N11 Rh1 P3 C31 15.57(6)
P2 Rh1 P3 C31 56.09(8)
I1 Rh1 P3 C31 -164.90(5)
C1 Rh1 P3 C32 47.66(8)
N11 Rh1 P3 C32 128.86(7)
P2 Rh1 P3 C32 169.38(7)
I1 Rh1 P3 C32 -51.61(6)
C1 Rh1 P3 C33 -174.33(7)
N11 Rh1 P3 C33 -93.13(7)
P2 Rh1 P3 C33 -52.61(8)
I1 Rh1 P3 C33 86.41(6)
C1 Rh1 N11 C16 -90.28(11)
P2 Rh1 N11 C16 3.54(10)
P3 Rh1 N11 C16 174.15(11)
C1 Rh1 N11 C12 89.96(12)
P2 Rh1 N11 C12 -176.23(11)
P3 Rh1 N11 C12 -5.61(11)
C16 N11 C12 C13 -7.4(2)
Rh1 N11 C12 C13 172.33(11)
C16 N11 C12 C31 169.27(13)
Rh1 N11 C12 C31 -10.96(18)
N11 C12 C13 C14 2.1(2)
C31 C12 C13 C14 -174.59(14)
C12 C13 C14 C15 3.3(2)
C13 C14 C15 C16 -3.3(2)
C12 N11 C16 C15 7.4(2)
Rh1 N11 C16 C15 -172.32(11)
C12 N11 C16 C21 -168.14(13)
Rh1 N11 C16 C21 12.09(18)
C14 C15 C16 N11 -2.1(2)
C14 C15 C16 C21 173.40(14)
N11 C16 C21 P2 -25.18(17)
C15 C16 C21 P2 159.22(12)
C22 P2 C21 C16 154.48(11)
C23 P2 C21 C16 -88.69(12)
Rh1 P2 C21 C16 23.26(11)
C21 P2 C22 C24 -83.63(12)
C23 P2 C22 C24 164.47(10)
Rh1 P2 C22 C24 28.41(13)
C21 P2 C22 C26 158.65(11)
C23 P2 C22 C26 46.75(12)
Rh1 P2 C22 C26 -89.31(11)
C21 P2 C22 C25 34.78(12)
C23 P2 C22 C25 -77.11(12)
Rh1 P2 C22 C25 146.83(9)
C21 P2 C23 C29 50.58(13)
C22 P2 C23 C29 162.71(12)
Rh1 P2 C23 C29 -53.39(12)
C21 P2 C23 C27 -68.25(13)
C22 P2 C23 C27 43.89(14)
Rh1 P2 C23 C27 -172.21(11)
C21 P2 C23 C28 167.83(11)
C22 P2 C23 C28 -80.03(13)
Rh1 P2 C23 C28 63.87(12)
N11 C12 C31 P3 26.30(17)
C13 C12 C31 P3 -156.97(12)
C32 P3 C31 C12 -154.61(11)
C33 P3 C31 C12 89.03(12)
Rh1 P3 C31 C12 -25.47(11)
C31 P3 C32 C36 -160.39(11)
C33 P3 C32 C36 -48.66(13)
Rh1 P3 C32 C36 89.56(12)
C31 P3 C32 C35 82.27(12)
C33 P3 C32 C35 -166.00(11)
Rh1 P3 C32 C35 -27.78(13)
C31 P3 C32 C34 -36.71(13)
C33 P3 C32 C34 75.02(13)
Rh1 P3 C32 C34 -146.75(10)
C31 P3 C33 C38 -51.12(14)
C32 P3 C33 C38 -162.76(12)
Rh1 P3 C33 C38 53.10(13)
C31 P3 C33 C39 -168.51(12)
C32 P3 C33 C39 79.85(13)
Rh1 P3 C33 C39 -64.29(12)
C31 P3 C33 C37 67.43(13)
C32 P3 C33 C37 -44.21(14)
Rh1 P3 C33 C37 171.65(11)
